data_1548411
loop_
_publ_author_name
'Greening, Sarah M.'
'Robertson, Katherine N.'
'Thompson, Alison'

_publ_section_title
;
 Synthesis and characterization of pyrrolyldipyrrin F-BODIPYs.
;
_journal_issue 1
_journal_name_full
'Photochemical &amp; photobiological sciences : Official journal of the European Photochemistry Association and the European Society for Photobiology'
_journal_page_first 89
_journal_page_last 98
_journal_paper_doi 10.1039/c7pp00341b
_journal_volume 17
_journal_year 2018
_chemical_formula_moiety 'C20 H22 B F2 N3 O3'
_chemical_formula_sum 'C20 H22 B F2 N3 O3'
_chemical_formula_weight 401.21
_space_group_crystal_system triclinic
_space_group_IT_number 2
_space_group_name_Hall '-P 1'
_space_group_name_H-M_alt 'P -1'
_symmetry_space_group_name_Hall '-P 1'
_symmetry_space_group_name_H-M 'P -1'
_atom_sites_solution_hydrogens mixed
_audit_creation_method SHELXL-2014/7
_audit_update_record
;
2017-09-08 deposited with the CCDC.
2017-11-28 downloaded from the CCDC.
;
_cell_angle_alpha 69.506(2)
_cell_angle_beta 73.657(2)
_cell_angle_gamma 68.894(2)
_cell_formula_units_Z 2
_cell_length_a 9.9279(4)
_cell_length_b 10.1181(4)
_cell_length_c 11.2898(4)
_cell_measurement_reflns_used 7787
_cell_measurement_temperature 125(2)
_cell_measurement_theta_max 28.69
_cell_measurement_theta_min 2.23
_cell_volume 975.26(7)
_computing_cell_refinement 'Bruker SAINT'
_computing_data_collection 'Bruker APEX2'
_computing_data_reduction 'Bruker SAINT'
_computing_structure_refinement 'SHELXL-2014/7 (Sheldrick, 2014)'
_computing_structure_solution 'SHELXT-2014/7 (Sheldrick, 2014)'
_diffrn_ambient_temperature 125(2)
_diffrn_measured_fraction_theta_full 0.998
_diffrn_measured_fraction_theta_max 0.921
_diffrn_measurement_device_type 'Bruker APEX-II CCD'
_diffrn_measurement_method '\f and \w scans'
_diffrn_radiation_monochromator graphite
_diffrn_radiation_source 'sealed tube'
_diffrn_radiation_type MoK\a
_diffrn_radiation_wavelength 0.71073
_diffrn_reflns_av_R_equivalents 0.0292
_diffrn_reflns_av_unetI/netI 0.0375
_diffrn_reflns_Laue_measured_fraction_full 0.998
_diffrn_reflns_Laue_measured_fraction_max 0.921
_diffrn_reflns_limit_h_max 13
_diffrn_reflns_limit_h_min -13
_diffrn_reflns_limit_k_max 13
_diffrn_reflns_limit_k_min -13
_diffrn_reflns_limit_l_max 15
_diffrn_reflns_limit_l_min -15
_diffrn_reflns_number 17503
_diffrn_reflns_point_group_measured_fraction_full 0.998
_diffrn_reflns_point_group_measured_fraction_max 0.921
_diffrn_reflns_theta_full 25.242
_diffrn_reflns_theta_max 28.830
_diffrn_reflns_theta_min 1.957
_exptl_absorpt_coefficient_mu 0.105
_exptl_absorpt_correction_T_max 0.7458
_exptl_absorpt_correction_T_min 0.7070
_exptl_absorpt_correction_type multi-scan
_exptl_absorpt_process_details 'SADABS; Bruker 2009'
_exptl_crystal_colour red
_exptl_crystal_density_diffrn 1.366
_exptl_crystal_description 'irregular, thin plate'
_exptl_crystal_F_000 420
_exptl_crystal_size_max 0.300
_exptl_crystal_size_mid 0.250
_exptl_crystal_size_min 0.025
_refine_diff_density_max 0.283
_refine_diff_density_min -0.223
_refine_diff_density_rms 0.043
_refine_ls_extinction_method none
_refine_ls_goodness_of_fit_ref 1.048
_refine_ls_hydrogen_treatment mixed
_refine_ls_matrix_type full
_refine_ls_number_parameters 271
_refine_ls_number_reflns 4711
_refine_ls_number_restraints 0
_refine_ls_restrained_S_all 1.048
_refine_ls_R_factor_all 0.0679
_refine_ls_R_factor_gt 0.0412
_refine_ls_shift/su_max 0.000
_refine_ls_shift/su_mean 0.000
_refine_ls_structure_factor_coef Fsqd
_refine_ls_weighting_details 'w=1/[\s^2^(Fo^2^)+(0.0461P)^2^+0.1635P] where P=(Fo^2^+2Fc^2^)/3'
_refine_ls_weighting_scheme calc
_refine_ls_wR_factor_gt 0.0931
_refine_ls_wR_factor_ref 0.1039
_reflns_Friedel_coverage 0.000
_reflns_number_gt 3334
_reflns_number_total 4711
_reflns_threshold_expression 'I > 2\s(I)'
_cod_data_source_file c7pp00341b2.cif
_cod_data_source_block SG001
_cod_depositor_comments 'Adding full bibliography for 1548411.cif.'
_cod_database_code 1548411
_shelx_shelxl_version_number 2014/7
_shelx_space_group_comment
;
The symmetry employed for this shelxl refinement is uniquely defined
by the following loop, which should always be used as a source of
symmetry information in preference to the above space-group names.
They are only intended as comments.
;
_shelx_estimated_absorpt_t_min 0.969
_shelx_estimated_absorpt_t_max 0.997

loop_
_space_group_symop_operation_xyz
'x, y, z'
'-x, -y, -z'

loop_
_atom_site_label
_atom_site_type_symbol
_atom_site_fract_x
_atom_site_fract_y
_atom_site_fract_z
_atom_site_U_iso_or_equiv
_atom_site_adp_type
_atom_site_occupancy
_atom_site_site_symmetry_order
_atom_site_calc_flag
_atom_site_refinement_flags_posn
_atom_site_refinement_flags_adp
F1 F 0.53470(9) 0.30282(10) 0.20975(8) 0.0304(2) Uani 1 1 d . .
F2 F 0.35560(9) 0.49454(9) 0.26872(8) 0.0307(2) Uani 1 1 d . .
B1 B 0.48668(18) 0.38503(18) 0.29810(16) 0.0227(4) Uani 1 1 d . .
O1 O 0.80653(12) 0.77901(12) 0.03180(10) 0.0335(3) Uani 1 1 d . .
O2 O 0.95185(11) 0.69400(11) 0.17965(10) 0.0274(2) Uani 1 1 d . .
O3 O 0.55355(11) 0.10420(11) 0.74531(9) 0.0279(2) Uani 1 1 d . .
N1 N 0.60255(12) 0.45651(12) 0.29170(11) 0.0212(3) Uani 1 1 d . .
N2 N 0.45827(12) 0.28321(12) 0.43610(11) 0.0210(3) Uani 1 1 d . .
N3 N 0.23098(14) 0.27331(16) 0.30608(13) 0.0294(3) Uani 1 1 d . .
H3N H 0.2593(19) 0.352(2) 0.2583(17) 0.044(5) Uiso 1 1 d . .
C1 C 0.65209(15) 0.55715(15) 0.18973(13) 0.0222(3) Uani 1 1 d . .
C2 C 0.76391(15) 0.58778(16) 0.22095(14) 0.0220(3) Uani 1 1 d . .
C3 C 0.78101(15) 0.50199(15) 0.34809(14) 0.0219(3) Uani 1 1 d . .
C4 C 0.67987(15) 0.42186(15) 0.39014(13) 0.0211(3) Uani 1 1 d . .
C5 C 0.64522(15) 0.32275(15) 0.50843(14) 0.0228(3) Uani 1 1 d . .
H5 H 0.6971 0.3006 0.5753 0.027 Uiso 1 1 calc R U
C6 C 0.53916(15) 0.25728(16) 0.53007(13) 0.0220(3) Uani 1 1 d . .
C7 C 0.49241(15) 0.15016(16) 0.64095(14) 0.0235(3) Uani 1 1 d . .
C8 C 0.38796(15) 0.11134(16) 0.61429(14) 0.0244(3) Uani 1 1 d . .
H8 H 0.3382 0.0417 0.6703 0.029 Uiso 1 1 calc R U
C9 C 0.36818(15) 0.19526(15) 0.48657(14) 0.0222(3) Uani 1 1 d . .
C10 C 0.58979(17) 0.62030(17) 0.06923(14) 0.0294(4) Uani 1 1 d . .
H10A H 0.5592 0.5458 0.0552 0.044 Uiso 1 1 calc R U
H10B H 0.6644 0.6502 -0.0035 0.044 Uiso 1 1 calc R U
H10C H 0.5048 0.7064 0.0768 0.044 Uiso 1 1 calc R U
C11 C 0.83949(15) 0.69549(16) 0.13370(14) 0.0238(3) Uani 1 1 d . .
C12 C 1.02908(16) 0.80371(17) 0.10421(15) 0.0290(3) Uani 1 1 d . .
H12 H 0.9586 0.8958 0.0611 0.035 Uiso 1 1 calc R U
C13 C 1.1496(2) 0.7442(2) 0.00396(18) 0.0471(5) Uani 1 1 d . .
H13A H 1.2183 0.6535 0.0462 0.071 Uiso 1 1 calc R U
H13B H 1.2019 0.8176 -0.0463 0.071 Uiso 1 1 calc R U
H13C H 1.1070 0.7228 -0.0532 0.071 Uiso 1 1 calc R U
C14 C 1.0862(2) 0.8355(2) 0.19891(17) 0.0404(4) Uani 1 1 d . .
H14A H 1.0043 0.8676 0.2650 0.061 Uiso 1 1 calc R U
H14B H 1.1339 0.9136 0.1537 0.061 Uiso 1 1 calc R U
H14C H 1.1573 0.7459 0.2395 0.061 Uiso 1 1 calc R U
C15 C 0.88153(16) 0.49576(17) 0.42797(14) 0.0256(3) Uani 1 1 d . .
H15A H 0.8555 0.4384 0.5166 0.038 Uiso 1 1 calc R U
H15B H 0.8719 0.5960 0.4268 0.038 Uiso 1 1 calc R U
H15C H 0.9830 0.4488 0.3929 0.038 Uiso 1 1 calc R U
C16 C 0.51368(18) -0.01754(17) 0.84489(14) 0.0306(4) Uani 1 1 d . .
H16A H 0.4126 0.0168 0.8884 0.046 Uiso 1 1 calc R U
H16B H 0.5800 -0.0583 0.9072 0.046 Uiso 1 1 calc R U
H16C H 0.5213 -0.0940 0.8069 0.046 Uiso 1 1 calc R U
C17 C 0.26668(15) 0.18488(16) 0.42359(14) 0.0244(3) Uani 1 1 d . .
C18 C 0.19082(16) 0.08066(18) 0.46599(16) 0.0310(4) Uani 1 1 d . .
H18 H 0.1935 0.0044 0.5446 0.037 Uiso 1 1 calc R U
C19 C 0.10961(17) 0.1081(2) 0.37218(16) 0.0356(4) Uani 1 1 d . .
H19 H 0.0474 0.0538 0.3755 0.043 Uiso 1 1 calc R U
C20 C 0.13620(17) 0.2271(2) 0.27522(16) 0.0352(4) Uani 1 1 d . .
H20 H 0.0953 0.2704 0.1990 0.042 Uiso 1 1 calc R U

loop_
_atom_site_aniso_label
_atom_site_aniso_U_11
_atom_site_aniso_U_22
_atom_site_aniso_U_33
_atom_site_aniso_U_23
_atom_site_aniso_U_13
_atom_site_aniso_U_12
F1 0.0384(5) 0.0386(5) 0.0248(5) -0.0139(4) -0.0014(4) -0.0217(4)
F2 0.0271(5) 0.0316(5) 0.0339(5) -0.0016(4) -0.0147(4) -0.0092(4)
B1 0.0250(8) 0.0253(9) 0.0215(8) -0.0050(7) -0.0083(7) -0.0098(7)
O1 0.0374(6) 0.0375(7) 0.0283(6) 0.0011(5) -0.0129(5) -0.0185(5)
O2 0.0278(5) 0.0285(6) 0.0292(6) -0.0021(5) -0.0092(4) -0.0147(5)
O3 0.0370(6) 0.0261(6) 0.0219(6) -0.0018(5) -0.0109(5) -0.0113(5)
N1 0.0240(6) 0.0216(6) 0.0205(6) -0.0047(5) -0.0091(5) -0.0070(5)
N2 0.0220(6) 0.0220(6) 0.0220(6) -0.0070(5) -0.0064(5) -0.0072(5)
N3 0.0280(7) 0.0410(8) 0.0257(7) -0.0094(6) -0.0053(6) -0.0171(6)
C1 0.0241(7) 0.0223(7) 0.0217(7) -0.0068(6) -0.0057(6) -0.0067(6)
C2 0.0228(7) 0.0228(7) 0.0233(8) -0.0076(6) -0.0058(6) -0.0074(6)
C3 0.0212(7) 0.0213(7) 0.0245(8) -0.0081(6) -0.0068(6) -0.0039(6)
C4 0.0224(7) 0.0216(7) 0.0225(7) -0.0070(6) -0.0092(6) -0.0053(6)
C5 0.0231(7) 0.0234(8) 0.0240(8) -0.0077(6) -0.0091(6) -0.0044(6)
C6 0.0230(7) 0.0227(7) 0.0213(7) -0.0071(6) -0.0068(6) -0.0048(6)
C7 0.0257(7) 0.0212(7) 0.0235(8) -0.0076(6) -0.0058(6) -0.0043(6)
C8 0.0271(7) 0.0226(7) 0.0242(8) -0.0074(6) -0.0019(6) -0.0092(6)
C9 0.0205(7) 0.0224(8) 0.0254(8) -0.0111(6) -0.0013(6) -0.0059(6)
C10 0.0352(8) 0.0330(9) 0.0248(8) -0.0023(7) -0.0124(7) -0.0157(7)
C11 0.0242(7) 0.0247(8) 0.0242(8) -0.0087(6) -0.0057(6) -0.0062(6)
C12 0.0286(8) 0.0270(8) 0.0317(9) -0.0002(7) -0.0074(7) -0.0147(7)
C13 0.0401(10) 0.0618(13) 0.0431(11) -0.0173(10) 0.0037(8) -0.0250(9)
C14 0.0430(10) 0.0426(10) 0.0459(11) -0.0101(9) -0.0111(8) -0.0238(8)
C15 0.0254(7) 0.0300(8) 0.0254(8) -0.0071(7) -0.0093(6) -0.0096(6)
C16 0.0425(9) 0.0260(8) 0.0215(8) -0.0018(7) -0.0068(7) -0.0118(7)
C17 0.0218(7) 0.0296(8) 0.0248(8) -0.0126(7) -0.0008(6) -0.0088(6)
C18 0.0272(8) 0.0350(9) 0.0356(9) -0.0145(7) -0.0007(7) -0.0139(7)
C19 0.0300(8) 0.0492(11) 0.0412(10) -0.0229(9) -0.0004(7) -0.0215(8)
C20 0.0274(8) 0.0589(12) 0.0315(9) -0.0213(9) -0.0039(7) -0.0190(8)

loop_
_atom_type_symbol
_atom_type_description
_atom_type_scat_dispersion_real
_atom_type_scat_dispersion_imag
_atom_type_scat_source
C C 0.0033 0.0016 'International Tables Vol C Tables 4.2.6.8 and 6.1.1.4'
H H 0.0000 0.0000 'International Tables Vol C Tables 4.2.6.8 and 6.1.1.4'
B B 0.0013 0.0007 'International Tables Vol C Tables 4.2.6.8 and 6.1.1.4'
F F 0.0171 0.0103 'International Tables Vol C Tables 4.2.6.8 and 6.1.1.4'
N N 0.0061 0.0033 'International Tables Vol C Tables 4.2.6.8 and 6.1.1.4'
O O 0.0106 0.0060 'International Tables Vol C Tables 4.2.6.8 and 6.1.1.4'

loop_
_geom_angle_atom_site_label_1
_geom_angle_atom_site_label_2
_geom_angle_atom_site_label_3
_geom_angle
F1 B1 F2 107.84(11)
F1 B1 N1 110.92(12)
F2 B1 N1 110.13(12)
F1 B1 N2 109.72(12)
F2 B1 N2 109.86(12)
N1 B1 N2 108.36(11)
C11 O2 C12 116.84(11)
C7 O3 C16 115.36(11)
C1 N1 C4 108.39(11)
C1 N1 B1 126.46(12)
C4 N1 B1 125.08(12)
C9 N2 C6 107.50(11)
C9 N2 B1 129.84(11)
C6 N2 B1 122.41(11)
C20 N3 C17 109.68(14)
C20 N3 H3N 123.4(12)
C17 N3 H3N 126.9(12)
N1 C1 C2 108.56(12)
N1 C1 C10 122.05(12)
C2 C1 C10 129.39(13)
C1 C2 C3 107.80(12)
C1 C2 C11 123.35(13)
C3 C2 C11 128.80(12)
C4 C3 C2 106.04(12)
C4 C3 C15 124.51(13)
C2 C3 C15 129.43(13)
C3 C4 C5 131.29(13)
C3 C4 N1 109.21(12)
C5 C4 N1 119.48(12)
C6 C5 C4 121.68(13)
C6 C5 H5 119.2
C4 C5 H5 119.2
C5 C6 N2 122.70(13)
C5 C6 C7 129.94(13)
N2 C6 C7 107.30(12)
O3 C7 C8 131.90(14)
O3 C7 C6 119.70(12)
C8 C7 C6 108.39(13)
C7 C8 C9 106.76(13)
C7 C8 H8 126.6
C9 C8 H8 126.6
N2 C9 C8 110.04(12)
N2 C9 C17 126.60(13)
C8 C9 C17 123.36(13)
C1 C10 H10A 109.5
C1 C10 H10B 109.5
H10A C10 H10B 109.5
C1 C10 H10C 109.5
H10A C10 H10C 109.5
H10B C10 H10C 109.5
O1 C11 O2 122.56(13)
O1 C11 C2 125.23(13)
O2 C11 C2 112.21(12)
O2 C12 C13 109.48(13)
O2 C12 C14 106.10(12)
C13 C12 C14 112.83(14)
O2 C12 H12 109.4
C13 C12 H12 109.4
C14 C12 H12 109.4
C12 C13 H13A 109.5
C12 C13 H13B 109.5
H13A C13 H13B 109.5
C12 C13 H13C 109.5
H13A C13 H13C 109.5
H13B C13 H13C 109.5
C12 C14 H14A 109.5
C12 C14 H14B 109.5
H14A C14 H14B 109.5
C12 C14 H14C 109.5
H14A C14 H14C 109.5
H14B C14 H14C 109.5
C3 C15 H15A 109.5
C3 C15 H15B 109.5
H15A C15 H15B 109.5
C3 C15 H15C 109.5
H15A C15 H15C 109.5
H15B C15 H15C 109.5
O3 C16 H16A 109.5
O3 C16 H16B 109.5
H16A C16 H16B 109.5
O3 C16 H16C 109.5
H16A C16 H16C 109.5
H16B C16 H16C 109.5
N3 C17 C18 106.65(13)
N3 C17 C9 126.26(13)
C18 C17 C9 127.04(14)
C17 C18 C19 107.73(15)
C17 C18 H18 126.1
C19 C18 H18 126.1
C20 C19 C18 107.49(14)
C20 C19 H19 126.3
C18 C19 H19 126.3
N3 C20 C19 108.46(15)
N3 C20 H20 125.8
C19 C20 H20 125.8

loop_
_geom_bond_atom_site_label_1
_geom_bond_atom_site_label_2
_geom_bond_distance
F1 B1 1.3936(17)
F2 B1 1.4066(18)
B1 N1 1.5386(19)
B1 N2 1.551(2)
O1 C11 1.2152(17)
O2 C11 1.3497(16)
O2 C12 1.4591(17)
O3 C7 1.3373(17)
O3 C16 1.4384(17)
N1 C1 1.3510(18)
N1 C4 1.4003(17)
N2 C9 1.3593(17)
N2 C6 1.4043(17)
N3 C20 1.3564(19)
N3 C17 1.375(2)
N3 H3N 0.879(18)
C1 C2 1.4132(19)
C1 C10 1.491(2)
C2 C3 1.415(2)
C2 C11 1.464(2)
C3 C4 1.3926(19)
C3 C15 1.4949(19)
C4 C5 1.400(2)
C5 C6 1.3607(19)
C5 H5 0.9500
C6 C7 1.429(2)
C7 C8 1.368(2)
C8 C9 1.422(2)
C8 H8 0.9500
C9 C17 1.4366(19)
C10 H10A 0.9800
C10 H10B 0.9800
C10 H10C 0.9800
C12 C13 1.507(2)
C12 C14 1.510(2)
C12 H12 1.0000
C13 H13A 0.9800
C13 H13B 0.9800
C13 H13C 0.9800
C14 H14A 0.9800
C14 H14B 0.9800
C14 H14C 0.9800
C15 H15A 0.9800
C15 H15B 0.9800
C15 H15C 0.9800
C16 H16A 0.9800
C16 H16B 0.9800
C16 H16C 0.9800
C17 C18 1.387(2)
C18 C19 1.401(2)
C18 H18 0.9500
C19 C20 1.365(2)
C19 H19 0.9500
C20 H20 0.9500

loop_
_geom_hbond_atom_site_label_D
_geom_hbond_atom_site_label_H
_geom_hbond_atom_site_label_A
_geom_hbond_distance_DH
_geom_hbond_distance_HA
_geom_hbond_distance_DA
_geom_hbond_angle_DHA
N3 H3N F1 0.879(18) 2.529(17) 2.9898(15) 113.5(14)
N3 H3N F2 0.879(18) 2.049(18) 2.7855(16) 140.7(16)

loop_
_geom_torsion_atom_site_label_1
_geom_torsion_atom_site_label_2
_geom_torsion_atom_site_label_3
_geom_torsion_atom_site_label_4
_geom_torsion
F1 B1 N1 C1 62.64(18)
F2 B1 N1 C1 -56.66(18)
N2 B1 N1 C1 -176.85(12)
F1 B1 N1 C4 -114.06(14)
F2 B1 N1 C4 126.63(13)
N2 B1 N1 C4 6.44(18)
F1 B1 N2 C9 -57.16(18)
F2 B1 N2 C9 61.24(18)
N1 B1 N2 C9 -178.41(12)
F1 B1 N2 C6 116.31(13)
F2 B1 N2 C6 -125.29(13)
N1 B1 N2 C6 -4.94(17)
C4 N1 C1 C2 0.59(15)
B1 N1 C1 C2 -176.57(12)
C4 N1 C1 C10 -178.56(13)
B1 N1 C1 C10 4.3(2)
N1 C1 C2 C3 -0.45(16)
C10 C1 C2 C3 178.61(14)
N1 C1 C2 C11 -178.19(12)
C10 C1 C2 C11 0.9(2)
C1 C2 C3 C4 0.14(15)
C11 C2 C3 C4 177.71(13)
C1 C2 C3 C15 -178.42(13)
C11 C2 C3 C15 -0.8(2)
C2 C3 C4 C5 -178.01(14)
C15 C3 C4 C5 0.6(2)
C2 C3 C4 N1 0.22(15)
C15 C3 C4 N1 178.86(12)
C1 N1 C4 C3 -0.51(15)
B1 N1 C4 C3 176.70(12)
C1 N1 C4 C5 177.96(12)
B1 N1 C4 C5 -4.8(2)
C3 C4 C5 C6 178.94(14)
N1 C4 C5 C6 0.9(2)
C4 C5 C6 N2 0.5(2)
C4 C5 C6 C7 177.24(14)
C9 N2 C6 C5 176.77(13)
B1 N2 C6 C5 2.0(2)
C9 N2 C6 C7 -0.65(14)
B1 N2 C6 C7 -175.39(12)
C16 O3 C7 C8 6.5(2)
C16 O3 C7 C6 -171.93(12)
C5 C6 C7 O3 2.3(2)
N2 C6 C7 O3 179.42(11)
C5 C6 C7 C8 -176.47(14)
N2 C6 C7 C8 0.69(15)
O3 C7 C8 C9 -178.98(14)
C6 C7 C8 C9 -0.46(16)
C6 N2 C9 C8 0.38(15)
B1 N2 C9 C8 174.60(13)
C6 N2 C9 C17 -179.48(13)
B1 N2 C9 C17 -5.3(2)
C7 C8 C9 N2 0.05(16)
C7 C8 C9 C17 179.92(13)
C12 O2 C11 O1 3.1(2)
C12 O2 C11 C2 -176.17(12)
C1 C2 C11 O1 7.2(2)
C3 C2 C11 O1 -170.07(14)
C1 C2 C11 O2 -173.54(13)
C3 C2 C11 O2 9.2(2)
C11 O2 C12 C13 -87.25(15)
C11 O2 C12 C14 150.71(13)
C20 N3 C17 C18 0.05(17)
C20 N3 C17 C9 177.48(14)
N2 C9 C17 N3 -7.5(2)
C8 C9 C17 N3 172.68(13)
N2 C9 C17 C18 169.43(13)
C8 C9 C17 C18 -10.4(2)
N3 C17 C18 C19 0.05(16)
C9 C17 C18 C19 -177.35(14)
C17 C18 C19 C20 -0.13(17)
C17 N3 C20 C19 -0.13(18)
C18 C19 C20 N3 0.16(18)
